data_9017059
loop_
_publ_author_name
'Kampf, A. R.'
'Hughes, J. M.'
'Nash, B. P.'
'Wright, S. E.'
'Rossman, G. R.'
'Marty, J.'

_publ_section_title
;
 Ophirite, Ca2Mg4[Zn2Mn3+2(H2O)2(Fe3+W9O34)2]*46H2O, a new mineral with
 a heteropolytungstate tri-lacunary Keggin anion
;
_journal_name_full 'American Mineralogist'
_journal_page_first 1045
_journal_page_last 1051
_journal_volume 99
_journal_year 2014
_chemical_compound_source 'Ophir Hill Consolidated mine, Tooele County, Utah, USA'
_chemical_formula_sum 'Ca0.835 Fe0.86 H48 Mg2.24 Mn1.02 O58 Sb0.225 W8.72 Zn0.6'
_chemical_name_mineral Ophirite
_space_group_IT_number 2
_space_group_name_Hall '-P 1'
_space_group_name_H-M_alt 'P -1'
_symmetry_space_group_name_H-M 'P -1'
_cell_angle_alpha 69.690
_cell_angle_beta 85.364
_cell_angle_gamma 64.875
_cell_formula_units_Z 2
_cell_length_a 11.9860
_cell_length_b 13.2073
_cell_length_c 17.6891
_cell_volume 2370.347
_database_code_amcsd 0020331
_exptl_crystal_density_diffrn 3.976
_cod_data_source_file inputs/fixed/downloads/05/05780.cif
_cod_data_source_block 05780
_cod_original_formula_sum 'Fe.86 Sb.225 Ca.835 Mg2.24 Mn1.02 W8.72 Zn.6 O58 H48'
_cod_database_code 9017059

loop_
_space_group_symop_operation_xyz
x,y,z
-x,-y,-z

loop_
_atom_site_label
_atom_site_fract_x
_atom_site_fract_y
_atom_site_fract_z
_atom_site_occupancy
_atom_site_U_iso_or_equiv
Fe1 0.89860 0.63418 0.32977 0.40000 0.01612
Sb1 0.89860 0.63418 0.32977 0.05500 0.01612
Ca1 0.89860 0.63418 0.32977 0.03500 0.01612
Mg1 0.89860 0.63418 0.32977 0.01000 0.01612
Mn2_1 0.97962 0.61798 0.51246 0.71000 0.02115
Sb2 0.97962 0.61798 0.51246 0.16000 0.02115
Fe2 0.97962 0.61798 0.51246 0.12000 0.02115
W2_1 0.97962 0.61798 0.51246 0.01000 0.02115
Zn3 0.74884 0.56532 0.49729 0.58000 0.02690
Fe3 0.74884 0.56532 0.49729 0.34000 0.02690
Ca3 0.74884 0.56532 0.49729 0.07000 0.02690
Sb3 0.74884 0.56532 0.49729 0.01000 0.02690
Mg4 0.20290 0.09550 0.15709 0.99000 0.02420
Mn4_1 0.20290 0.09550 0.15709 0.01000 0.02420
Mg5 0.55570 0.26930 0.14317 0.99000 0.03680
Mn5_1 0.55570 0.26930 0.14317 0.01000 0.03680
Ca6 0.72573 0.12204 0.47144 0.73000 0.03450
Mg6 0.72573 0.12204 0.47144 0.25000 0.03450
Zn6 0.72573 0.12204 0.47144 0.02000 0.03450
W1 0.62958 0.59597 0.30596 0.96000 0.02324
Mn1 0.62958 0.59597 0.30596 0.04000 0.02324
W2_2 0.68205 0.79959 0.15358 0.96000 0.02192
Mn2_2 0.68205 0.79959 0.15358 0.04000 0.02192
W3 0.59807 0.84097 0.32908 0.95500 0.02213
Mn3 0.59807 0.84097 0.32908 0.04500 0.02213
W4 0.14645 0.70577 0.33653 0.96000 0.02102
Mn4_2 0.14645 0.70577 0.33653 0.04000 0.02102
W5 0.95150 0.86633 0.17337 0.98000 0.02129
Mn5_2 0.95150 0.86633 0.17337 0.02000 0.02129
W6 0.87027 0.89918 0.35013 0.97000 0.02192
Mn6 0.87027 0.89918 0.35013 0.03000 0.02192
W7 0.00624 0.58314 0.14455 0.97500 0.02216
Mn7 0.00624 0.58314 0.14455 0.02500 0.02216
W8 0.94939 0.37895 0.29433 0.98000 0.02156
Mn8 0.94939 0.37895 0.29433 0.02000 0.02156
W9 0.19665 0.42058 0.30972 0.97000 0.02161
Mn9 0.19665 0.42058 0.30972 0.03000 0.02161
O1 0.73210 0.70600 0.28660 1.00000 0.02100
O2 0.95530 0.75550 0.30030 1.00000 0.02090
O3 0.99770 0.52500 0.27810 1.00000 0.01970
O4 0.91220 0.55810 0.44440 1.00000 0.02180
O5 0.87940 0.78520 0.44740 1.00000 0.02460
O6 0.04260 0.65110 0.59710 1.00000 0.02500
O7 0.12260 0.61840 0.44100 1.00000 0.02470
O8 0.16410 0.39710 0.41850 1.00000 0.02530
O9 0.68650 0.52390 0.40980 1.00000 0.02890
O10 0.65090 0.74510 0.43160 1.00000 0.02860
O11 0.52860 0.53640 0.29780 1.00000 0.03030
O12 0.51410 0.74280 0.31790 1.00000 0.02910
O13 0.78270 0.48380 0.27560 1.00000 0.02750
O14 0.60500 0.69600 0.18430 1.00000 0.02660
O15 0.61680 0.87990 0.05490 1.00000 0.03400
O16 0.57310 0.90490 0.20470 1.00000 0.02470
O17 0.83260 0.67550 0.13910 1.00000 0.02520
O18 0.79670 0.87150 0.15780 1.00000 0.02700
O19 0.46420 0.95810 0.33920 1.00000 0.03820
O20 0.71230 0.90980 0.31690 1.00000 0.02840
O21 0.28860 0.70370 0.35210 1.00000 0.03150
O22 0.19590 0.57250 0.30380 1.00000 0.02500
O23 0.11540 0.81410 0.22240 1.00000 0.02720
O24 0.04540 0.85390 0.36210 1.00000 0.02400
O25 0.96230 0.96830 0.08340 1.00000 0.03480
O26 0.02070 0.72090 0.14880 1.00000 0.02440
O27 0.88230 0.97610 0.23180 1.00000 0.02540
O28 0.81540 0.02730 0.37470 1.00000 0.03140
O29 0.02960 0.59850 0.04400 1.00000 0.03480
O30 0.17520 0.48740 0.18910 1.00000 0.02530
O31 0.97490 0.44130 0.17590 1.00000 0.02730
O32 0.94890 0.25000 0.28930 1.00000 0.03040
O33 0.13920 0.30970 0.30520 1.00000 0.02550
O34 0.35510 0.33340 0.31640 1.00000 0.03350
O35 0.36720 0.09200 0.10800 1.00000 0.03440
H35A 0.42900 0.02700 0.13900 1.00000 0.04100
H35B 0.36700 0.09500 0.05800 1.00000 0.04100
O36 0.25370 0.12140 0.25600 1.00000 0.03660
H36A 0.33200 0.08000 0.27700 1.00000 0.04400
H36B 0.21900 0.18800 0.26900 1.00000 0.04400
O37 0.28930 0.91270 0.21530 1.00000 0.04220
H37A 0.22000 -0.08100 0.23800 1.00000 0.05100
H37B 0.35100 -0.11600 0.25300 1.00000 0.05100
O38 0.04020 0.09900 0.20660 1.00000 0.04040
H38A 0.00200 0.05500 0.20300 1.00000 0.04800
H38B 0.09100 0.05400 0.25200 1.00000 0.04800
O39 0.12470 0.27960 0.10080 1.00000 0.03870
H39A 0.07600 0.30100 0.06000 1.00000 0.04600
H39B 0.10100 0.32300 0.13200 1.00000 0.04600
O40 0.15330 0.06980 0.05820 1.00000 0.04850
H40A 0.21300 0.01400 0.04300 1.00000 0.05800
H40B 0.07900 0.08800 0.04000 1.00000 0.05800
O41 0.61990 0.12020 0.11490 1.00000 0.05180
H41A 0.63500 0.04600 0.14600 1.00000 0.06200
H41B 0.55100 0.14800 0.08000 1.00000 0.06200
O42 0.48990 0.41930 0.17390 1.00000 0.06000
H42A 0.52500 0.46500 0.14000 1.00000 0.07200
H42B 0.49400 0.42500 0.22300 1.00000 0.07200
O43 0.59050 0.35760 0.02920 1.00000 0.05030
H43A 0.53400 0.37200 -0.01000 1.00000 0.06000
H43B 0.66500 0.31800 0.01200 1.00000 0.06000
O44 0.53800 0.16890 0.25880 1.00000 0.05900
H44A 0.48900 0.18700 0.29800 1.00000 0.07000
H44B 0.59500 0.09300 0.28000 1.00000 0.07000
O45 0.36990 0.32000 0.11170 1.00000 0.07000
H45A 0.34500 0.26100 0.13900 1.00000 0.08400
H45B 0.40200 0.29900 0.06700 1.00000 0.08400
O46 0.73540 0.22840 0.18320 1.00000 0.04680
H46A 0.77100 0.27900 0.15800 1.00000 0.05600
H46B 0.80000 0.15500 0.19700 1.00000 0.05600
O47 0.81610 0.04250 0.60500 1.00000 0.07800
H47A 0.86100 0.07600 0.61600 1.00000 0.09300
H47B 0.73600 0.08800 0.60800 1.00000 0.09300
O48 0.51160 0.16550 0.45770 1.00000 0.06400
H48A 0.50100 0.10200 0.45500 1.00000 0.07700
H48B 0.49500 0.16700 0.50800 1.00000 0.07700
O49 0.66770 0.27640 0.34170 1.00000 0.05200
H49A 0.70300 0.25100 0.30100 1.00000 0.06200
H49B 0.61400 0.35300 0.32000 1.00000 0.06200
O50 0.07690 0.86910 0.53750 1.00000 0.05610
H50A 0.08200 0.80900 0.52300 1.00000 0.06700
H50B 0.00200 0.90000 0.55500 1.00000 0.06700
O51 0.65070 0.31000 0.49840 1.00000 0.05390
H51A 0.59100 0.38400 0.47900 1.00000 0.06500
H51B 0.63400 0.27200 0.54800 1.00000 0.06500
O52 0.71920 0.92520 0.53460 1.00000 0.06600
H52A 0.65800 0.99700 0.51400 1.00000 0.07900
H52B 0.70200 0.87200 0.52400 1.00000 0.07900
O53 0.41330 0.42750 0.90840 1.00000 0.05890
H53A 0.44800 0.35800 0.95300 1.00000 0.07100
H53B 0.33000 0.45700 0.92000 1.00000 0.07100
O54 0.18180 0.59980 0.90650 1.00000 0.06200
H54A 0.14400 0.60200 0.95300 1.00000 0.07400
H54B 0.14800 0.56700 0.88200 1.00000 0.07400
O55 0.65990 0.32410 0.84240 1.00000 0.07900
H55A 0.67200 0.37100 0.86600 1.00000 0.09500
H55B 0.73800 0.28500 0.82800 1.00000 0.09500
O56 0.83730 0.22450 0.00220 1.00000 0.07800
H56A 0.86700 0.22600 -0.04600 1.00000 0.09400
H56B 0.86400 0.14800 0.03500 1.00000 0.09400
O57 0.63330 0.12890 0.95880 1.00000 0.06000
H57A 0.64600 0.11500 1.01100 1.00000 0.07200
H57B 0.65800 0.18400 0.92800 1.00000 0.07200
O58 0.59650 0.56140 0.56110 1.00000 0.04070
H58A 0.51800 0.61600 0.54800 1.00000 0.04900
H58B 0.60100 0.51500 0.61200 1.00000 0.04900

loop_
_cod_changelog_entry_id
_cod_changelog_entry_author
_cod_changelog_entry_date
_cod_changelog_entry_text
1
;cod-tools version 3.10.1
Id: cif_fix_AMCSD_atom_labels 10224 2024-08-07 11:09:31Z saulius
;
2024-08-07T19:40:20+03:00
;Changed the following '_atom_site_label' values:
the first duplicated label 'W2'  converted to 'W2_1'
duplicated label 'W2' at index 21 converted to 'W2_2'
the first duplicated label 'Mn2'  converted to 'Mn2_1'
duplicated label 'Mn2' at index 22 converted to 'Mn2_2'
the first duplicated label 'Mn4'  converted to 'Mn4_1'
duplicated label 'Mn4' at index 26 converted to 'Mn4_2'
the first duplicated label 'Mn5'  converted to 'Mn5_1'
duplicated label 'Mn5' at index 28 converted to 'Mn5_2'
;

loop_
_cod_related_entry_id
_cod_related_entry_database
_cod_related_entry_code
1 AMCSD 0020331
